data_7038209
loop_
_publ_author_name
'Duan, Hai-Bao'
'Yu, Shan-Shan'
'Tong, Yuan-Bo'
'Zhou, Hong'
'Ren, Xiao-Ming'

_publ_section_title
;
 Two in one: switchable ion conductivity and white light emission
 integrated in an iodoplumbate-based twin chain hybrid crystal.
;
_journal_issue 11
_journal_name_full 'Dalton transactions (Cambridge, England : 2003)'
_journal_page_first 4810
_journal_page_last 4818
_journal_paper_doi 10.1039/c5dt04594k
_journal_volume 45
_journal_year 2016
_chemical_formula_moiety 'I6 Pb2, 2(C12 H21 N2)'
_chemical_formula_sum 'C24 H42 I6 N4 Pb2'
_chemical_formula_weight 1562.39
_chemical_name_systematic
;
 ? 
;
_space_group_crystal_system triclinic
_space_group_IT_number 2
_space_group_name_Hall '-P 1'
_space_group_name_H-M_alt 'P -1'
_symmetry_space_group_name_Hall '-P 1'
_symmetry_space_group_name_H-M 'P -1'
_atom_sites_solution_hydrogens mixed
_audit_block_doi 10.5517/cc13g8ys
_audit_creation_date 2016-01-21
_audit_creation_method
;
Olex2 1.2-dev
(compiled 2016.01.04 svn.r3250 for OlexSys, GUI svn.r3563)
;
_audit_update_record
;
2016-01-26 deposited with the CCDC.
2016-02-01 downloaded from the CCDC.
;
_cell_angle_alpha 84.535(5)
_cell_angle_beta 86.831(5)
_cell_angle_gamma 89.177(5)
_cell_formula_units_Z 2
_cell_length_a 8.9573(17)
_cell_length_b 14.924(3)
_cell_length_c 15.212(3)
_cell_measurement_reflns_used 3810
_cell_measurement_temperature 413(2)
_cell_measurement_theta_max 21.6094
_cell_measurement_theta_min 2.5825
_cell_volume 2021.1(7)
_computing_cell_refinement 'Bruker SMART'
_computing_data_collection 'Bruker SMART'
_computing_data_reduction 'Bruker SAINT'
_computing_molecular_graphics 'Olex2 (Dolomanov et al., 2009)'
_computing_publication_material 'Olex2 (Dolomanov et al., 2009)'
_computing_structure_refinement 'ShelXL (Sheldrick, 2015)'
_computing_structure_solution 'SHELXS-97 (Sheldrick, 1990)'
_diffrn_ambient_temperature 413.15
_diffrn_measured_fraction_theta_full 0.965
_diffrn_measured_fraction_theta_max 0.965
_diffrn_measurement_device_type 'Smart CCD area detector'
_diffrn_radiation_type MoK\a
_diffrn_radiation_wavelength 0.71073
_diffrn_reflns_av_R_equivalents 0.0958
_diffrn_reflns_av_unetI/netI 0.1511
_diffrn_reflns_Laue_measured_fraction_full 0.965
_diffrn_reflns_Laue_measured_fraction_max 0.965
_diffrn_reflns_limit_h_max 10
_diffrn_reflns_limit_h_min -10
_diffrn_reflns_limit_k_max 17
_diffrn_reflns_limit_k_min -17
_diffrn_reflns_limit_l_max 18
_diffrn_reflns_limit_l_min -18
_diffrn_reflns_number 16200
_diffrn_reflns_point_group_measured_fraction_full 0.965
_diffrn_reflns_point_group_measured_fraction_max 0.965
_diffrn_reflns_theta_full 25.000
_diffrn_reflns_theta_max 25.000
_diffrn_reflns_theta_min 1.829
_exptl_absorpt_coefficient_mu 12.920
_exptl_absorpt_correction_T_max 0.289
_exptl_absorpt_correction_T_min 0.044
_exptl_absorpt_correction_type multi-scan
_exptl_absorpt_process_details 'SADABS(Bruker, 2000)'
_exptl_crystal_colour yellowish
_exptl_crystal_density_diffrn 2.567
_exptl_crystal_density_method 'not measured'
_exptl_crystal_description needle
_exptl_crystal_F_000 1392
_exptl_crystal_size_max 0.4
_exptl_crystal_size_mid 0.2
_exptl_crystal_size_min 0.1
_refine_diff_density_max 1.770
_refine_diff_density_min -2.144
_refine_diff_density_rms 0.283
_refine_ls_extinction_method none
_refine_ls_goodness_of_fit_ref 0.945
_refine_ls_hydrogen_treatment constr
_refine_ls_matrix_type full
_refine_ls_number_parameters 438
_refine_ls_number_reflns 6880
_refine_ls_number_restraints 1014
_refine_ls_restrained_S_all 0.883
_refine_ls_R_factor_all 0.1836
_refine_ls_R_factor_gt 0.0820
_refine_ls_shift/su_max 0.002
_refine_ls_shift/su_mean 0.000
_refine_ls_structure_factor_coef Fsqd
_refine_ls_weighting_details 'w=1/[\s^2^(Fo^2^)+(0.1178P)^2^] where P=(Fo^2^+2Fc^2^)/3'
_refine_ls_weighting_scheme calc
_refine_ls_wR_factor_gt 0.1923
_refine_ls_wR_factor_ref 0.2239
_reflns_Friedel_coverage 0.000
_reflns_number_gt 3381
_reflns_number_total 6880
_reflns_threshold_expression 'I > 2\s(I)'
_cod_data_source_file c5dt04594k2.cif
_cod_data_source_block 11
_cod_depositor_comments 'Adding full bibliography for 7038207--7038209.cif.'
_cod_database_code 7038209
_shelx_space_group_comment
;
The symmetry employed for this shelxl refinement is uniquely defined
by the following loop, which should always be used as a source of
symmetry information in preference to the above space-group names.
They are only intended as comments.
;
_olex2_refinement_description
;
1. Fixed Uiso
 At 1.2 times of:
  All C(H) groups, All C(H,H) groups, All C(H,H,H,H) groups, All N(H,H) groups
 At 1.5 times of:
  All C(H,H,H) groups
2. Restrained distances
 C18-C20' = C19'-C21' = C20'-C22' = C21'-C23' = C22'-C24'
 2.66 with sigma of 0.02
 C18-C19' = C19'-C20' = C20'-C21' = C21'-C22' = C22'-C23'
 1.5 with sigma of 0.02
 C20-C21 = C21-C22 = C22-C23 = C23-C24 = C18-C19 = C19-C20
 1.5 with sigma of 0.02
 C7-C8 = C8-C9 = C9-C10 = C10-C11 = C19-C18 = C11-C12
 1.5 with sigma of 0.02
 C7-C9 = C9-C11 = C20-C22 = C22-C24 = C18-C20 = C19-C21 = C8-C10
 2.66 with sigma of 0.02
 C10-C12 = C10'-C12' = C8'-C10' = C9'-C11' = C7'-C9'
 2.66 with sigma of 0.02
 C6-C7' = C23'-C24'
 1.5 with sigma of 0.02
3. Uiso/Uaniso restraints and constraints
C1 \\sim C2 \\sim C3 \\sim C4 \\sim C5 \\sim C6 \\sim C7 \\sim C7' \\sim C8
\\sim C8' \\sim C9 \\sim C9' \\sim C10 \\sim C10' \\sim C11 \\sim C11' \\sim
C12 \\sim C12' \\sim C13 \\sim C14 \\sim C15 \\sim C16 \\sim C17 \\sim C18
\\sim C19 \\sim C19' \\sim C20 \\sim C20' \\sim C21 \\sim C21' \\sim C22 \\sim
C22' \\sim C23 \\sim C23' \\sim C24 \\sim C24': within 3.8A with sigma of 0.01
and sigma for terminal atoms of 0.02
4. Rigid body (RIGU) restrains
 C7, C8, C9, C10, C11, C12
 with sigma for 1-2 distances of 0.004 and sigma for 1-3 distances of 0.004
 C7', C8', C9', C10', C11', C12'
 with sigma for 1-2 distances of 0.004 and sigma for 1-3 distances of 0.004
 C19', C20', C21', C22', C23', C24'
 with sigma for 1-2 distances of 0.004 and sigma for 1-3 distances of 0.004
 C19, C20, C21, C22, C23, C24
 with sigma for 1-2 distances of 0.004 and sigma for 1-3 distances of 0.004
5. Others
 Sof(H6BC)=Sof(H6BD)=Sof(C7')=Sof(H7'A)=Sof(H7'B)=Sof(C8')=Sof(H8'A)=Sof(H8'B)=
 Sof(C9')=Sof(H9'A)=Sof(H9'B)=Sof(C10')=Sof(H10C)=Sof(H10D)=Sof(C11')=Sof(H11C)=
 Sof(H11D)=Sof(C12')=Sof(H12D)=Sof(H12E)=Sof(H12F)=1-FVAR(1)
 Sof(H6AA)=Sof(H6AB)=Sof(C7)=Sof(H7A)=Sof(H7B)=Sof(C8)=Sof(H8A)=Sof(H8B)=
 Sof(C9)=Sof(H9A)=Sof(H9B)=Sof(C10)=Sof(H10A)=Sof(H10B)=Sof(C11)=Sof(H11A)=
 Sof(H11B)=Sof(C12)=Sof(H12A)=Sof(H12B)=Sof(H12C)=FVAR(1)
 Sof(H18A)=Sof(H18B)=Sof(C19')=Sof(H19C)=Sof(H19D)=Sof(C20')=Sof(H20C)=
 Sof(H20D)=Sof(C21')=Sof(H21C)=Sof(H21D)=Sof(C22')=Sof(H22C)=Sof(H22D)=
 Sof(C23')=Sof(H23C)=Sof(H23D)=Sof(C24')=Sof(H24D)=Sof(H24E)=Sof(H24F)=1-FVAR(2)
 Sof(H18C)=Sof(H18D)=Sof(C19)=Sof(H19A)=Sof(H19B)=Sof(C20)=Sof(H20A)=Sof(H20B)=
 Sof(C21)=Sof(H21A)=Sof(H21B)=Sof(C22)=Sof(H22A)=Sof(H22B)=Sof(C23)=Sof(H23A)=
 Sof(H23B)=Sof(C24)=Sof(H24A)=Sof(H24B)=Sof(H24C)=FVAR(2)
6.a Riding coordinates:
 C12(H12A,H12B,H12C), C12'(H12D,H12E,H12F), C24(H24A,H24B,H24C)
6.b Rotating group:
 N2(H2A,H2B), N4(H4A,H4B)
6.c Secondary CH2 refined with riding coordinates:
 C6(H6AA,H6AB), C6(H6BC,H6BD), C7(H7A,H7B), C7'(H7'A,H7'B), C8(H8A,H8B),
 C8'(H8'A,H8'B), C9(H9A,H9B), C9'(H9'A,H9'B), C10(H10A,H10B), C10'(H10C,H10D),
 C11(H11A,H11B), C11'(H11C,H11D), C18(H18C,H18D), C18(H18A,H18B), C19(H19A,
 H19B), C19'(H19C,H19D), C20(H20A,H20B), C20'(H20C,H20D), C21(H21A,H21B),
 C21'(H21C,H21D), C22(H22A,H22B), C22'(H22C,H22D), C23(H23A,H23B), C23'(H23C,
 H23D)
6.d Aromatic/amide H refined with riding coordinates:
 C1(H1), C2(H2), C4(H4), C5(H5), C13(H13), C14(H14), C16(H16), C17(H17)
6.e Idealised Me refined as rotating group:
 C24'(H24D,H24E,H24F)
;
_shelx_shelxl_version_number 2014/7
_olex2_submission_special_instructions 'No special instructions were received'

loop_
_space_group_symop_operation_xyz
'x, y, z'
'-x, -y, -z'

loop_
_atom_site_label
_atom_site_type_symbol
_atom_site_fract_x
_atom_site_fract_y
_atom_site_fract_z
_atom_site_U_iso_or_equiv
_atom_site_adp_type
_atom_site_occupancy
_atom_site_site_symmetry_order
_atom_site_calc_flag
_atom_site_refinement_flags_posn
_atom_site_refinement_flags_adp
_atom_site_refinement_flags_occupancy
_atom_site_disorder_assembly
_atom_site_disorder_group
Pb1 Pb 0.06091(9) 0.01899(6) 0.14938(6) 0.0615(3) Uani 1 1 d . . . . .
Pb2 Pb 0.56887(10) 0.14498(6) 0.02735(6) 0.0665(3) Uani 1 1 d . . . . .
I1 I -0.23773(17) -0.06862(10) 0.05785(10) 0.0716(5) Uani 1 1 d . . . . .
I2 I 0.2168(2) -0.16537(12) 0.15171(13) 0.0969(6) Uani 1 1 d . . . . .
I3 I -0.0094(2) -0.01178(16) 0.34651(12) 0.1090(8) Uani 1 1 d . . . . .
I4 I -0.1798(2) 0.19140(12) 0.13894(14) 0.0993(7) Uani 1 1 d . . . . .
I5 I 0.3536(2) 0.11068(14) 0.19967(12) 0.0984(6) Uani 1 1 d . . . . .
I6 I 0.4881(2) 0.34190(13) 0.00159(17) 0.1180(8) Uani 1 1 d . . . . .
N1 N 0.535(3) 0.8698(14) 0.3852(13) 0.093(7) Uani 1 1 d . . . . .
N2 N 0.364(3) 0.8923(19) 0.6355(15) 0.126(9) Uani 1 1 d . . . . .
H2A H 0.3771 0.9443 0.6588 0.152 Uiso 1 1 d GR . . . .
H2B H 0.2665 0.8918 0.6311 0.152 Uiso 1 1 d GR . . . .
N3 N 1.077(2) 0.4375(14) 0.1497(14) 0.089(6) Uani 1 1 d . . . . .
N4 N 0.906(3) 0.6841(17) 0.0548(18) 0.133(9) Uani 1 1 d . . . . .
H4A H 0.9835 0.7186 0.0426 0.160 Uiso 1 1 d GR . . . .
H4B H 0.8621 0.6829 0.0052 0.160 Uiso 1 1 d GR . . . .
C1 C 0.631(3) 0.8590(19) 0.450(2) 0.108(3) Uani 1 1 d . U . . .
H1 H 0.7318 0.8458 0.4378 0.130 Uiso 1 1 calc R . . . .
C2 C 0.574(3) 0.8684(19) 0.534(2) 0.103(4) Uani 1 1 d . U . . .
H2 H 0.6382 0.8631 0.5800 0.124 Uiso 1 1 calc R . . . .
C3 C 0.427(3) 0.8852(19) 0.551(2) 0.102(4) Uani 1 1 d . U . . .
C4 C 0.328(3) 0.8958(18) 0.4815(19) 0.104(4) Uani 1 1 d . U . . .
H4 H 0.2262 0.9082 0.4907 0.125 Uiso 1 1 calc R . . . .
C5 C 0.396(4) 0.886(2) 0.398(2) 0.108(3) Uani 1 1 d . U . . .
H5 H 0.3370 0.8912 0.3489 0.129 Uiso 1 1 calc R . . . .
C6 C 0.603(3) 0.8535(19) 0.2941(19) 0.109(3) Uani 1 1 d D U . . .
H6AA H 0.5253 0.8615 0.2520 0.131 Uiso 0.569(18) 1 calc R . P A 1
H6AB H 0.6779 0.8991 0.2769 0.131 Uiso 0.569(18) 1 calc R . P A 1
H6BC H 0.5546 0.8948 0.2512 0.131 Uiso 0.431(18) 1 calc R . P A 2
H6BD H 0.7073 0.8705 0.2923 0.131 Uiso 0.431(18) 1 calc R . P A 2
C7 C 0.670(5) 0.768(2) 0.288(4) 0.112(4) Uani 0.569(18) 1 d D U P A 1
H7A H 0.7473 0.7589 0.3297 0.134 Uiso 0.569(18) 1 calc R . P A 1
H7B H 0.7155 0.7653 0.2287 0.134 Uiso 0.569(18) 1 calc R . P A 1
C7' C 0.597(9) 0.761(2) 0.263(4) 0.112(3) Uani 0.431(18) 1 d D U P A 2
H7'A H 0.4944 0.7525 0.2488 0.135 Uiso 0.431(18) 1 calc R . P A 2
H7'B H 0.6558 0.7643 0.2069 0.135 Uiso 0.431(18) 1 calc R . P A 2
C8 C 0.554(4) 0.696(2) 0.307(3) 0.113(3) Uani 0.569(18) 1 d D U P A 1
H8A H 0.5252 0.6946 0.3690 0.135 Uiso 0.569(18) 1 calc R . P A 1
H8B H 0.4670 0.7172 0.2751 0.135 Uiso 0.569(18) 1 calc R . P A 1
C8' C 0.639(8) 0.687(4) 0.308(5) 0.113(3) Uani 0.431(18) 1 d D U P A 2
H8'A H 0.5707 0.6879 0.3598 0.136 Uiso 0.431(18) 1 calc R . P A 2
H8'B H 0.7336 0.7059 0.3277 0.136 Uiso 0.431(18) 1 calc R . P A 2
C9 C 0.576(6) 0.600(2) 0.288(3) 0.115(3) Uani 0.569(18) 1 d D U P A 1
H9A H 0.6749 0.5963 0.2592 0.138 Uiso 0.569(18) 1 calc R . P A 1
H9B H 0.5055 0.5889 0.2445 0.138 Uiso 0.569(18) 1 calc R . P A 1
C9' C 0.665(7) 0.590(3) 0.307(5) 0.115(3) Uani 0.431(18) 1 d D U P A 2
H9'A H 0.6986 0.5680 0.3644 0.138 Uiso 0.431(18) 1 calc R . P A 2
H9'B H 0.7490 0.5828 0.2646 0.138 Uiso 0.431(18) 1 calc R . P A 2
C10 C 0.565(6) 0.520(2) 0.357(3) 0.116(4) Uani 0.569(18) 1 d D U P A 1
H10A H 0.6111 0.5392 0.4086 0.139 Uiso 0.569(18) 1 calc R . P A 1
H10B H 0.4594 0.5137 0.3737 0.139 Uiso 0.569(18) 1 calc R . P A 1
C10' C 0.540(8) 0.526(3) 0.284(5) 0.115(4) Uani 0.431(18) 1 d D U P A 2
H10C H 0.4484 0.5473 0.3130 0.138 Uiso 0.431(18) 1 calc R . P A 2
H10D H 0.5285 0.5376 0.2214 0.138 Uiso 0.431(18) 1 calc R . P A 2
C11 C 0.623(5) 0.428(2) 0.347(3) 0.119(4) Uani 0.569(18) 1 d D U P A 1
H11A H 0.6192 0.3969 0.4060 0.143 Uiso 0.569(18) 1 calc R . P A 1
H11B H 0.7281 0.4347 0.3290 0.143 Uiso 0.569(18) 1 calc R . P A 1
C11' C 0.537(8) 0.431(4) 0.302(5) 0.117(4) Uani 0.431(18) 1 d D U P A 2
H11C H 0.4502 0.4160 0.2708 0.140 Uiso 0.431(18) 1 calc R . P A 2
H11D H 0.6218 0.4132 0.2651 0.140 Uiso 0.431(18) 1 calc R . P A 2
C12 C 0.563(6) 0.363(3) 0.289(4) 0.119(5) Uani 0.569(18) 1 d D U P A 1
H12A H 0.5691 0.3025 0.3168 0.178 Uiso 0.569(18) 1 d R . P A 1
H12B H 0.4615 0.3772 0.2761 0.178 Uiso 0.569(18) 1 d R . P A 1
H12C H 0.6241 0.3670 0.2344 0.178 Uiso 0.569(18) 1 d R . P A 1
C12' C 0.535(8) 0.363(4) 0.372(5) 0.117(5) Uani 0.431(18) 1 d D U P A 2
H12D H 0.6299 0.3326 0.3708 0.175 Uiso 0.431(18) 1 d R . P A 2
H12E H 0.5177 0.3887 0.4269 0.175 Uiso 0.431(18) 1 d R . P A 2
H12F H 0.4572 0.3214 0.3645 0.175 Uiso 0.431(18) 1 d R . P A 2
C13 C 1.165(4) 0.513(2) 0.136(2) 0.116(4) Uani 1 1 d . U . . .
H13 H 1.2660 0.5097 0.1464 0.139 Uiso 1 1 calc R . . . .
C14 C 1.102(4) 0.592(2) 0.107(2) 0.115(4) Uani 1 1 d . U . . .
H14 H 1.1652 0.6411 0.0989 0.138 Uiso 1 1 calc R . . . .
C15 C 0.957(4) 0.607(2) 0.089(2) 0.113(4) Uani 1 1 d . U . . .
C16 C 0.876(3) 0.528(2) 0.100(2) 0.115(4) Uani 1 1 d . U . . .
H16 H 0.7762 0.5325 0.0856 0.138 Uiso 1 1 calc R . . . .
C17 C 0.927(4) 0.447(2) 0.130(2) 0.115(4) Uani 1 1 d . U . . .
H17 H 0.8634 0.3974 0.1383 0.138 Uiso 1 1 calc R . . . .
C18 C 1.138(3) 0.3514(19) 0.1872(16) 0.119(4) Uani 1 1 d D U . . .
H18C H 1.2303 0.3356 0.1558 0.142 Uiso 0.337(16) 1 calc R . P B 4
H18D H 1.0669 0.3030 0.1873 0.142 Uiso 0.337(16) 1 calc R . P B 4
H18A H 1.2463 0.3528 0.1855 0.142 Uiso 0.663(16) 1 calc R . P B 3
H18B H 1.1072 0.3023 0.1551 0.142 Uiso 0.663(16) 1 calc R . P B 3
C19 C 1.164(8) 0.373(5) 0.279(2) 0.121(4) Uani 0.337(16) 1 d D U P B 4
H19A H 1.2722 0.3721 0.2823 0.145 Uiso 0.337(16) 1 calc R . P B 4
H19B H 1.1346 0.4359 0.2802 0.145 Uiso 0.337(16) 1 calc R . P B 4
C19' C 1.074(5) 0.341(2) 0.2808(19) 0.121(4) Uani 0.663(16) 1 d D U P B 3
H19C H 1.1183 0.3882 0.3107 0.145 Uiso 0.663(16) 1 calc R . P B 3
H19D H 0.9683 0.3559 0.2783 0.145 Uiso 0.663(16) 1 calc R . P B 3
C20 C 1.108(6) 0.330(5) 0.364(2) 0.122(4) Uani 0.337(16) 1 d D U P B 4
H20A H 1.1621 0.3576 0.4078 0.147 Uiso 0.337(16) 1 calc R . P B 4
H20B H 1.1456 0.2683 0.3655 0.147 Uiso 0.337(16) 1 calc R . P B 4
C20' C 1.085(5) 0.256(2) 0.3407(17) 0.124(4) Uani 0.663(16) 1 d D U P B 3
H20C H 1.1907 0.2412 0.3429 0.148 Uiso 0.663(16) 1 calc R . P B 3
H20D H 1.0394 0.2095 0.3116 0.148 Uiso 0.663(16) 1 calc R . P B 3
C21 C 0.953(6) 0.320(6) 0.404(4) 0.122(4) Uani 0.337(16) 1 d D U P B 4
H21A H 0.9275 0.2577 0.4016 0.147 Uiso 0.337(16) 1 calc R . P B 4
H21B H 0.8906 0.3551 0.3636 0.147 Uiso 0.337(16) 1 calc R . P B 4
C21' C 1.022(5) 0.249(2) 0.4344(17) 0.123(4) Uani 0.663(16) 1 d D U P B 3
H21C H 1.0768 0.2004 0.4660 0.148 Uiso 0.663(16) 1 calc R . P B 3
H21D H 0.9199 0.2278 0.4330 0.148 Uiso 0.663(16) 1 calc R . P B 3
C22 C 0.900(7) 0.343(6) 0.495(4) 0.123(4) Uani 0.337(16) 1 d D U P B 4
H22A H 0.9877 0.3758 0.5063 0.148 Uiso 0.337(16) 1 calc R . P B 4
H22B H 0.8301 0.3897 0.4747 0.148 Uiso 0.337(16) 1 calc R . P B 4
C22' C 1.016(5) 0.327(2) 0.491(2) 0.124(4) Uani 0.663(16) 1 d D U P B 3
H22C H 0.9620 0.3759 0.4604 0.148 Uiso 0.663(16) 1 calc R . P B 3
H22D H 1.1178 0.3470 0.4953 0.148 Uiso 0.663(16) 1 calc R . P B 3
C23 C 0.838(6) 0.332(7) 0.589(4) 0.124(4) Uani 0.337(16) 1 d D U P B 4
H23A H 0.8784 0.3818 0.6168 0.149 Uiso 0.337(16) 1 calc R . P B 4
H23B H 0.8834 0.2779 0.6159 0.149 Uiso 0.337(16) 1 calc R . P B 4
C23' C 0.946(5) 0.312(2) 0.585(2) 0.124(4) Uani 0.663(16) 1 d D U P B 3
H23C H 0.8480 0.2870 0.5790 0.149 Uiso 0.663(16) 1 calc R . P B 3
H23D H 1.0041 0.2635 0.6144 0.149 Uiso 0.663(16) 1 calc R . P B 3
C24 C 0.675(7) 0.328(6) 0.618(4) 0.128(6) Uani 0.337(16) 1 d D U P B 4
H24A H 0.6206 0.3044 0.5726 0.191 Uiso 0.337(16) 1 d R . P B 4
H24B H 0.6607 0.2897 0.6720 0.191 Uiso 0.337(16) 1 d R . P B 4
H24C H 0.6389 0.3875 0.6267 0.191 Uiso 0.337(16) 1 d R . P B 4
C24' C 0.923(5) 0.377(3) 0.650(2) 0.129(6) Uani 0.663(16) 1 d D U P B 3
H24D H 0.8848 0.4323 0.6210 0.193 Uiso 0.663(16) 1 calc GR . P B 3
H24E H 1.0160 0.3883 0.6746 0.193 Uiso 0.663(16) 1 calc GR . P B 3
H24F H 0.8521 0.3541 0.6956 0.193 Uiso 0.663(16) 1 calc GR . P B 3

loop_
_atom_site_aniso_label
_atom_site_aniso_U_11
_atom_site_aniso_U_22
_atom_site_aniso_U_33
_atom_site_aniso_U_23
_atom_site_aniso_U_13
_atom_site_aniso_U_12
Pb1 0.0550(5) 0.0714(6) 0.0567(6) -0.0007(5) -0.0003(4) 0.0021(4)
Pb2 0.0580(5) 0.0668(6) 0.0738(7) 0.0000(5) -0.0061(5) 0.0003(5)
I1 0.0793(11) 0.0751(11) 0.0597(10) 0.0017(8) -0.0085(8) -0.0089(9)
I2 0.1142(15) 0.0838(12) 0.0907(13) -0.0055(10) 0.0024(11) 0.0133(11)
I3 0.0790(12) 0.171(2) 0.0687(12) 0.0169(12) 0.0127(9) 0.0302(13)
I4 0.0876(13) 0.0867(13) 0.1269(17) -0.0125(12) -0.0334(12) 0.0001(10)
I5 0.0800(11) 0.1390(17) 0.0767(12) -0.0084(11) -0.0048(9) -0.0321(12)
I6 0.0954(14) 0.0821(13) 0.167(2) 0.0197(13) 0.0151(13) 0.0227(11)
N1 0.108(18) 0.109(17) 0.059(13) 0.012(12) 0.003(13) -0.005(15)
N2 0.114(19) 0.18(3) 0.094(18) -0.041(17) -0.006(15) 0.032(18)
N3 0.093(16) 0.077(14) 0.096(16) -0.003(12) 0.002(13) 0.006(13)
N4 0.14(2) 0.099(19) 0.16(3) -0.024(18) 0.006(19) 0.037(17)
C1 0.099(7) 0.116(7) 0.109(7) -0.002(7) -0.011(6) 0.004(6)
C2 0.093(7) 0.113(7) 0.102(8) -0.004(7) -0.013(7) 0.006(7)
C3 0.093(8) 0.111(8) 0.101(8) -0.004(8) -0.013(7) 0.006(7)
C4 0.096(7) 0.113(8) 0.104(8) -0.004(7) -0.013(7) 0.007(7)
C5 0.099(7) 0.115(7) 0.108(7) -0.002(7) -0.014(6) 0.004(7)
C6 0.100(7) 0.117(7) 0.110(7) -0.002(7) -0.012(6) 0.002(7)
C7 0.103(7) 0.118(7) 0.114(7) -0.002(7) -0.011(7) 0.003(7)
C7' 0.103(7) 0.118(7) 0.115(7) -0.002(7) -0.012(6) 0.002(6)
C8 0.104(7) 0.118(7) 0.115(7) -0.002(7) -0.011(6) 0.002(6)
C8' 0.104(7) 0.119(7) 0.116(7) -0.002(7) -0.011(7) 0.002(6)
C9 0.106(7) 0.119(7) 0.119(7) -0.002(7) -0.012(7) 0.001(6)
C9' 0.106(7) 0.119(7) 0.119(7) -0.002(7) -0.011(6) 0.001(6)
C10 0.107(7) 0.120(7) 0.119(7) -0.002(7) -0.011(7) 0.001(7)
C10' 0.106(7) 0.119(7) 0.119(7) -0.002(7) -0.011(7) 0.001(7)
C11 0.110(7) 0.121(7) 0.124(7) -0.001(7) -0.011(7) 0.000(6)
C11' 0.107(8) 0.120(7) 0.121(8) -0.002(7) -0.012(7) 0.001(7)
C12 0.108(10) 0.121(9) 0.125(10) -0.002(9) -0.011(9) 0.001(9)
C12' 0.108(10) 0.120(9) 0.121(10) -0.001(9) -0.014(9) -0.003(9)
C13 0.107(7) 0.113(7) 0.125(8) -0.002(7) -0.007(7) -0.005(7)
C14 0.109(8) 0.110(8) 0.125(8) -0.002(7) -0.006(7) -0.007(7)
C15 0.107(8) 0.107(8) 0.122(8) -0.001(8) -0.006(8) -0.006(8)
C16 0.107(7) 0.113(7) 0.123(8) -0.003(7) -0.007(7) -0.004(7)
C17 0.108(7) 0.112(7) 0.125(8) -0.003(7) -0.007(7) -0.004(7)
C18 0.111(7) 0.116(7) 0.127(7) -0.001(7) -0.007(7) -0.004(7)
C19 0.112(7) 0.118(7) 0.130(8) -0.001(7) -0.007(7) -0.004(7)
C19' 0.113(7) 0.118(7) 0.130(8) -0.001(7) -0.008(7) -0.004(7)
C20 0.114(7) 0.120(7) 0.131(8) -0.002(7) -0.007(7) -0.004(7)
C20' 0.115(8) 0.121(7) 0.132(8) -0.001(7) -0.007(7) -0.004(7)
C21 0.114(7) 0.120(7) 0.131(7) -0.001(7) -0.007(7) -0.004(7)
C21' 0.115(8) 0.121(7) 0.131(8) -0.001(7) -0.007(7) -0.004(7)
C22 0.114(7) 0.121(7) 0.132(8) -0.001(7) -0.008(7) -0.003(7)
C22' 0.115(8) 0.121(7) 0.133(8) -0.001(7) -0.007(7) -0.004(7)
C23 0.115(8) 0.122(8) 0.133(8) -0.002(7) -0.007(7) -0.004(8)
C23' 0.116(8) 0.122(8) 0.133(8) -0.002(7) -0.007(7) -0.003(7)
C24 0.118(10) 0.126(12) 0.137(11) -0.003(11) -0.007(9) -0.006(10)
C24' 0.122(11) 0.125(10) 0.138(10) -0.006(9) -0.006(10) -0.005(10)

loop_
_atom_type_symbol
_atom_type_description
_atom_type_scat_dispersion_real
_atom_type_scat_dispersion_imag
_atom_type_scat_source
C C 0.0033 0.0016 'International Tables Vol C Tables 4.2.6.8 and 6.1.1.4'
H H 0.0000 0.0000 'International Tables Vol C Tables 4.2.6.8 and 6.1.1.4'
I I -0.4742 1.8119 'International Tables Vol C Tables 4.2.6.8 and 6.1.1.4'
N N 0.0061 0.0033 'International Tables Vol C Tables 4.2.6.8 and 6.1.1.4'
Pb Pb -3.3944 10.1111 'International Tables Vol C Tables 4.2.6.8 and 6.1.1.4'

loop_
_geom_angle_atom_site_label_1
_geom_angle_atom_site_label_2
_geom_angle_atom_site_label_3
_geom_angle
_geom_angle_site_symmetry_1
_geom_angle_site_symmetry_3
I2 Pb1 I1 89.23(5) . .
I2 Pb1 I4 166.40(6) . .
I2 Pb1 I5 91.70(6) . .
I3 Pb1 I1 104.41(5) . .
I3 Pb1 I2 90.31(6) . .
I3 Pb1 I4 89.54(6) . .
I3 Pb1 I5 85.46(6) . .
I4 Pb1 I1 77.64(5) . .
I5 Pb1 I1 170.08(5) . .
I5 Pb1 I4 101.84(6) . .
I4 Pb2 I2 92.06(6) 1_655 2_655
I4 Pb2 I5 90.28(6) 1_655 .
I5 Pb2 I2 175.85(6) . 2_655
I6 Pb2 I2 90.33(6) . 2_655
I6 Pb2 I4 88.98(6) . 1_655
I6 Pb2 I5 93.14(6) . .
Pb1 I2 Pb2 102.72(6) . 2_655
Pb2 I4 Pb1 107.93(6) 1_455 .
Pb1 I5 Pb2 108.77(6) . .
C1 N1 C6 114(3) . .
C5 N1 C1 124(3) . .
C5 N1 C6 121(3) . .
H2A N2 H2B 102.0 . .
C3 N2 H2A 116.8 . .
C3 N2 H2B 106.3 . .
C13 N3 C17 118(2) . .
C13 N3 C18 121(2) . .
C17 N3 C18 121(2) . .
H4A N4 H4B 105.8 . .
C15 N4 H4A 106.7 . .
C15 N4 H4B 115.6 . .
N1 C1 H1 121.8 . .
N1 C1 C2 116(3) . .
C2 C1 H1 121.8 . .
C1 C2 H2 119.3 . .
C3 C2 C1 121(3) . .
C3 C2 H2 119.3 . .
N2 C3 C4 116(3) . .
C2 C3 N2 123(3) . .
C2 C3 C4 121(3) . .
C3 C4 H4 123.2 . .
C5 C4 C3 114(3) . .
C5 C4 H4 123.2 . .
N1 C5 C4 123(3) . .
N1 C5 H5 118.5 . .
C4 C5 H5 118.5 . .
N1 C6 H6AA 108.4 . .
N1 C6 H6AB 108.4 . .
N1 C6 H6BC 107.4 . .
N1 C6 H6BD 107.4 . .
H6AA C6 H6AB 107.5 . .
H6BC C6 H6BD 106.9 . .
C7 C6 N1 115(3) . .
C7 C6 H6AA 108.4 . .
C7 C6 H6AB 108.4 . .
C7' C6 N1 120(4) . .
C7' C6 H6BC 107.4 . .
C7' C6 H6BD 107.4 . .
C6 C7 H7A 109.6 . .
C6 C7 H7B 109.6 . .
C6 C7 C8 110(3) . .
H7A C7 H7B 108.1 . .
C8 C7 H7A 109.6 . .
C8 C7 H7B 109.6 . .
C6 C7' H7'A 106.2 . .
C6 C7' H7'B 106.2 . .
H7'A C7' H7'B 106.4 . .
C8' C7' C6 125(5) . .
C8' C7' H7'A 106.2 . .
C8' C7' H7'B 106.2 . .
C7 C8 H8A 106.1 . .
C7 C8 H8B 106.1 . .
H8A C8 H8B 106.3 . .
C9 C8 C7 125(2) . .
C9 C8 H8A 106.1 . .
C9 C8 H8B 106.1 . .
C7' C8' H8'A 100.5 . .
C7' C8' H8'B 100.5 . .
C7' C8' C9' 146(6) . .
H8'A C8' H8'B 104.3 . .
C9' C8' H8'A 100.5 . .
C9' C8' H8'B 100.5 . .
C8 C9 H9A 106.1 . .
C8 C9 H9B 106.1 . .
C8 C9 C10 125(2) . .
H9A C9 H9B 106.3 . .
C10 C9 H9A 106.1 . .
C10 C9 H9B 106.1 . .
C8' C9' H9'A 107.0 . .
C8' C9' H9'B 107.0 . .
C8' C9' C10' 121(5) . .
H9'A C9' H9'B 106.7 . .
C10' C9' H9'A 107.0 . .
C10' C9' H9'B 107.0 . .
C9 C10 H10A 105.8 . .
C9 C10 H10B 105.8 . .
H10A C10 H10B 106.2 . .
C11 C10 C9 126(2) . .
C11 C10 H10A 105.8 . .
C11 C10 H10B 105.8 . .
C9' C10' H10C 105.6 . .
C9' C10' H10D 105.6 . .
H10C C10' H10D 106.1 . .
C11' C10' C9' 127(5) . .
C11' C10' H10C 105.6 . .
C11' C10' H10D 105.6 . .
C10 C11 H11A 105.7 . .
C10 C11 H11B 105.8 . .
C10 C11 C12 126(2) . .
H11A C11 H11B 106.2 . .
C12 C11 H11A 105.7 . .
C12 C11 H11B 105.8 . .
C10' C11' H11C 101.6 . .
C10' C11' H11D 101.6 . .
H11C C11' H11D 104.6 . .
C12' C11' C10' 142(7) . .
C12' C11' H11C 101.6 . .
C12' C11' H11D 101.6 . .
C11 C12 H12A 110.0 . .
C11 C12 H12B 110.6 . .
C11 C12 H12C 107.8 . .
H12A C12 H12B 109.5 . .
H12A C12 H12C 109.5 . .
H12B C12 H12C 109.5 . .
C11' C12' H12D 108.8 . .
C11' C12' H12E 110.2 . .
C11' C12' H12F 109.4 . .
H12D C12' H12E 109.5 . .
H12D C12' H12F 109.5 . .
H12E C12' H12F 109.5 . .
N3 C13 H13 120.5 . .
C14 C13 N3 119(3) . .
C14 C13 H13 120.5 . .
C13 C14 H14 116.5 . .
C13 C14 C15 127(3) . .
C15 C14 H14 116.5 . .
N4 C15 C14 123(3) . .
N4 C15 C16 125(3) . .
C14 C15 C16 112(3) . .
C15 C16 H16 117.0 . .
C17 C16 C15 126(3) . .
C17 C16 H16 117.0 . .
N3 C17 H17 120.7 . .
C16 C17 N3 119(3) . .
C16 C17 H17 120.7 . .
N3 C18 H18C 111.7 . .
N3 C18 H18D 111.7 . .
N3 C18 H18A 110.9 . .
N3 C18 H18B 110.9 . .
N3 C18 C19 101(4) . .
N3 C18 C19' 104(2) . .
H18C C18 H18D 109.4 . .
H18A C18 H18B 108.9 . .
C19 C18 H18C 111.7 . .
C19 C18 H18D 111.7 . .
C19' C18 H18A 110.9 . .
C19' C18 H18B 110.9 . .
C18 C19 H19A 104.8 . .
C18 C19 H19B 104.8 . .
H19A C19 H19B 105.8 . .
C20 C19 C18 130(3) . .
C20 C19 H19A 104.8 . .
C20 C19 H19B 104.8 . .
C18 C19' H19C 106.5 . .
C18 C19' H19D 106.5 . .
H19C C19' H19D 106.5 . .
C20' C19' C18 123(2) . .
C20' C19' H19C 106.5 . .
C20' C19' H19D 106.5 . .
C19 C20 H20A 104.5 . .
C19 C20 H20B 104.5 . .
C19 C20 C21 131(3) . .
H20A C20 H20B 105.6 . .
C21 C20 H20A 104.5 . .
C21 C20 H20B 104.5 . .
C19' C20' H20C 106.8 . .
C19' C20' H20D 106.8 . .
C19' C20' C21' 122.2(19) . .
H20C C20' H20D 106.6 . .
C21' C20' H20C 106.8 . .
C21' C20' H20D 106.8 . .
C20 C21 H21A 105.6 . .
C20 C21 H21B 105.6 . .
C20 C21 C22 127(3) . .
H21A C21 H21B 106.1 . .
C22 C21 H21A 105.6 . .
C22 C21 H21B 105.6 . .
C20' C21' H21C 106.6 . .
C20' C21' H21D 106.6 . .
C20' C21' C22' 122.9(19) . .
H21C C21' H21D 106.6 . .
C22' C21' H21C 106.6 . .
C22' C21' H21D 106.6 . .
C21 C22 H22A 95.8 . .
C21 C22 H22B 95.8 . .
H22A C22 H22B 103.3 . .
C23 C22 C21 161(9) . .
C23 C22 H22A 95.8 . .
C23 C22 H22B 95.8 . .
C21' C22' H22C 107.7 . .
C21' C22' H22D 107.7 . .
C21' C22' C23' 118(2) . .
H22C C22' H22D 107.1 . .
C23' C22' H22C 107.7 . .
C23' C22' H22D 107.7 . .
C22 C23 H23A 105.9 . .
C22 C23 H23B 106.0 . .
C22 C23 C24 125(3) . .
H23A C23 H23B 106.3 . .
C24 C23 H23A 105.9 . .
C24 C23 H23B 106.0 . .
C22' C23' H23C 105.3 . .
C22' C23' H23D 105.3 . .
H23C C23' H23D 106.0 . .
C24' C23' C22' 128(2) . .
C24' C23' H23C 105.3 . .
C24' C23' H23D 105.3 . .
C23 C24 H24A 109.0 . .
C23 C24 H24B 110.3 . .
C23 C24 H24C 109.1 . .
H24A C24 H24B 109.5 . .
H24A C24 H24C 109.5 . .
H24B C24 H24C 109.5 . .
C23' C24' H24D 109.5 . .
C23' C24' H24E 109.5 . .
C23' C24' H24F 109.5 . .
H24D C24' H24E 109.5 . .
H24D C24' H24F 109.5 . .
H24E C24' H24F 109.5 . .

loop_
_geom_bond_atom_site_label_1
_geom_bond_atom_site_label_2
_geom_bond_distance
_geom_bond_site_symmetry_2
Pb1 I1 3.4151(17) .
Pb1 I2 3.066(2) .
Pb1 I3 3.023(2) .
Pb1 I4 3.331(2) .
Pb1 I5 3.1391(19) .
Pb2 I2 3.237(2) 2_655
Pb2 I4 3.0200(19) 1_655
Pb2 I5 3.173(2) .
Pb2 I6 3.011(2) .
I2 Pb2 3.237(2) 2_655
I4 Pb2 3.0200(19) 1_455
N1 C1 1.34(3) .
N1 C5 1.27(3) .
N1 C6 1.52(3) .
N2 H2A 0.8959 .
N2 H2B 0.8796 .
N2 C3 1.39(3) .
N3 C13 1.38(3) .
N3 C17 1.39(3) .
N3 C18 1.47(3) .
N4 H4A 0.8682 .
N4 H4B 0.8738 .
N4 C15 1.30(3) .
C1 H1 0.9300 .
C1 C2 1.37(4) .
C2 H2 0.9300 .
C2 C3 1.35(4) .
C3 C4 1.41(3) .
C4 H4 0.9300 .
C4 C5 1.41(4) .
C5 H5 0.9300 .
C6 H6AA 0.9700 .
C6 H6AB 0.9700 .
C6 H6BC 0.9700 .
C6 H6BD 0.9700 .
C6 C7 1.41(5) .
C6 C7' 1.50(2) .
C7 H7A 0.9700 .
C7 H7B 0.9700 .
C7 C8 1.51(2) .
C7' H7'A 0.9700 .
C7' H7'B 0.9700 .
C7' C8' 1.31(7) .
C8 H8A 0.9700 .
C8 H8B 0.9700 .
C8 C9 1.492(19) .
C8' H8'A 0.9700 .
C8' H8'B 0.9700 .
C8' C9' 1.47(6) .
C9 H9A 0.9700 .
C9 H9B 0.9700 .
C9 C10 1.507(19) .
C9' H9'A 0.9700 .
C9' H9'B 0.9700 .
C9' C10' 1.56(7) .
C10 H10A 0.9700 .
C10 H10B 0.9700 .
C10 C11 1.486(18) .
C10' H10C 0.9700 .
C10' H10D 0.9700 .
C10' C11' 1.41(6) .
C11 H11A 0.9700 .
C11 H11B 0.9700 .
C11 C12 1.50(2) .
C11' H11C 0.9700 .
C11' H11D 0.9700 .
C11' C12' 1.39(7) .
C12 H12A 0.9600 .
C12 H12B 0.9600 .
C12 H12C 0.9600 .
C12' H12D 0.9600 .
C12' H12E 0.9601 .
C12' H12F 0.9599 .
C13 H13 0.9300 .
C13 C14 1.34(4) .
C14 H14 0.9300 .
C14 C15 1.36(4) .
C15 C16 1.38(4) .
C16 H16 0.9300 .
C16 C17 1.35(4) .
C17 H17 0.9300 .
C18 H18C 0.9700 .
C18 H18D 0.9700 .
C18 H18A 0.9700 .
C18 H18B 0.9700 .
C18 C19 1.497(14) .
C18 C19' 1.500(18) .
C19 H19A 0.9700 .
C19 H19B 0.9700 .
C19 C20 1.465(19) .
C19' H19C 0.9700 .
C19' H19D 0.9700 .
C19' C20' 1.495(19) .
C20 H20A 0.9700 .
C20 H20B 0.9700 .
C20 C21 1.48(2) .
C20' H20C 0.9700 .
C20' H20D 0.9700 .
C20' C21' 1.499(16) .
C21 H21A 0.9700 .
C21 H21B 0.9700 .
C21 C22 1.50(2) .
C21' H21C 0.9700 .
C21' H21D 0.9700 .
C21' C22' 1.519(18) .
C22 H22A 0.9700 .
C22 H22B 0.9700 .
C22 C23 1.50(2) .
C22' H22C 0.9700 .
C22' H22D 0.9700 .
C22' C23' 1.526(19) .
C23 H23A 0.9700 .
C23 H23B 0.9700 .
C23 C24 1.50(2) .
C23' H23C 0.9700 .
C23' H23D 0.9700 .
C23' C24' 1.451(18) .
C24 H24A 0.9602 .
C24 H24B 0.9597 .
C24 H24C 0.9600 .
C24' H24D 0.9600 .
C24' H24E 0.9600 .
C24' H24F 0.9600 .

loop_
_geom_torsion_atom_site_label_1
_geom_torsion_atom_site_label_2
_geom_torsion_atom_site_label_3
_geom_torsion_atom_site_label_4
_geom_torsion
N1 C1 C2 C3 2(5)
N1 C6 C7 C8 63(5)
N1 C6 C7' C8' -50(10)
N2 C3 C4 C5 -178(3)
N3 C13 C14 C15 0(6)
N3 C18 C19 C20 123(6)
N3 C18 C19' C20' 170(4)
N4 C15 C16 C17 176(3)
C1 N1 C5 C4 1(5)
C1 N1 C6 C7 57(4)
C1 N1 C6 C7' 92(4)
C1 C2 C3 N2 178(3)
C1 C2 C3 C4 -2(5)
C2 C3 C4 C5 1(4)
C3 C4 C5 N1 -1(5)
C5 N1 C1 C2 -2(4)
C5 N1 C6 C7 -118(3)
C5 N1 C6 C7' -84(5)
C6 N1 C1 C2 -177(2)
C6 N1 C5 C4 176(3)
C6 C7 C8 C9 167(4)
C6 C7' C8' C9' -173(9)
C7 C8 C9 C10 120(6)
C7' C8' C9' C10' -57(17)
C8 C9 C10 C11 -163(4)
C8' C9' C10' C11' -163(7)
C9 C10 C11 C12 -69(7)
C9' C10' C11' C12' 62(15)
C13 N3 C17 C16 -1(4)
C13 N3 C18 C19 68(4)
C13 N3 C18 C19' 105(3)
C13 C14 C15 N4 -175(3)
C13 C14 C15 C16 -2(5)
C14 C15 C16 C17 4(5)
C15 C16 C17 N3 -2(5)
C17 N3 C13 C14 2(4)
C17 N3 C18 C19 -110(3)
C17 N3 C18 C19' -72(4)
C18 N3 C13 C14 -176(3)
C18 N3 C17 C16 177(3)
C18 C19 C20 C21 -64(10)
C18 C19' C20' C21' 179(4)
C19 C20 C21 C22 -129(9)
C19' C20' C21' C22' -33(7)
C20 C21 C22 C23 -115(15)
C20' C21' C22' C23' 179(4)
C21 C22 C23 C24 -83(21)
C21' C22' C23' C24' -177(5)
